data_4319961
loop_
_publ_author_name
'Wolfgang Mohr'
'J\"urgen Stahl'
'Frank Hampel'
'J. A. Gladysz'

_publ_section_title
;
 Bent and Stretched but Not Yet to the Breaking Point: C8-C16 sp Carbon
 Chains That Span Two Platinum Atoms and the First Structurally
 Characterized 1,3,5,7,9,11,13,15-Octayne
;
_journal_name_full 'Inorganic Chemistry'
_journal_page_first 3263
_journal_page_last 3264
_journal_paper_doi 10.1021/ic010309z
_journal_volume 40
_journal_year 2001
_chemical_formula_sum 'C168 H144 F10 O P4 Pt2'
_chemical_formula_weight 2882.89
_chemical_name_systematic
;
?
;
_space_group_IT_number 14
_symmetry_cell_setting monoclinic
_symmetry_space_group_name_Hall '-P 2ybc'
_symmetry_space_group_name_H-M 'P 1 21/c 1'
_atom_sites_solution_hydrogens geom
_atom_sites_solution_primary direct
_atom_sites_solution_secondary difmap
_audit_creation_method SHELXL-97
_cell_angle_alpha 90.00
_cell_angle_beta 93.1800(10)
_cell_angle_gamma 90.00
_cell_formula_units_Z 4
_cell_length_a 19.9891(2)
_cell_length_b 26.3139(2)
_cell_length_c 21.9780(2)
_cell_measurement_reflns_used 20768
_cell_measurement_temperature 173(2)
_cell_measurement_theta_max 25.03
_cell_measurement_theta_min 1.00
_cell_volume 11542.43(18)
_computing_cell_refinement DENZO-SMN
_computing_data_collection Collect
_computing_data_reduction DENZO-SMN
_computing_publication_material 'SHELXL-97 (Sheldrick, 1997)'
_computing_structure_refinement 'SHELXL-97 (Sheldrick, 1997)'
_computing_structure_solution 'SHELXS-97 (Sheldrick, 1990)'
_diffrn_ambient_temperature 173(2)
_diffrn_detector_area_resol_mean 9
_diffrn_measured_fraction_theta_full 0.998
_diffrn_measured_fraction_theta_max 0.998
_diffrn_radiation_monochromator graphite
_diffrn_radiation_source 'fine-focus rotating anode'
_diffrn_radiation_type MoK\a
_diffrn_radiation_wavelength 0.71073
_diffrn_reflns_av_R_equivalents 0.0394
_diffrn_reflns_av_sigmaI/netI 0.0556
_diffrn_reflns_limit_h_max 23
_diffrn_reflns_limit_h_min -23
_diffrn_reflns_limit_k_max 31
_diffrn_reflns_limit_k_min -31
_diffrn_reflns_limit_l_max 26
_diffrn_reflns_limit_l_min -26
_diffrn_reflns_number 40099
_diffrn_reflns_theta_full 25.05
_diffrn_reflns_theta_max 25.05
_diffrn_reflns_theta_min 2.30
_exptl_absorpt_coefficient_mu 2.558
_exptl_absorpt_correction_T_max 0.8828
_exptl_absorpt_correction_T_min 0.5141
_exptl_absorpt_correction_type SCALEPACK
_exptl_crystal_colour yellow
_exptl_crystal_density_diffrn 1.659
_exptl_crystal_density_method 'not measured'
_exptl_crystal_description needle
_exptl_crystal_F_000 5864
_exptl_crystal_size_max 0.30
_exptl_crystal_size_mid 0.10
_exptl_crystal_size_min 0.05
_refine_diff_density_max 1.198
_refine_diff_density_min -0.987
_refine_diff_density_rms 0.089
_refine_ls_extinction_method none
_refine_ls_goodness_of_fit_ref 1.030
_refine_ls_hydrogen_treatment mixed
_refine_ls_matrix_type full
_refine_ls_number_parameters 1350
_refine_ls_number_reflns 20382
_refine_ls_number_restraints 1
_refine_ls_restrained_S_all 1.031
_refine_ls_R_factor_all 0.0681
_refine_ls_R_factor_gt 0.0388
_refine_ls_shift/su_max 0.179
_refine_ls_shift/su_mean 0.006
_refine_ls_structure_factor_coef Fsqd
_refine_ls_weighting_details 'calc w=1/[\s^2^(Fo^2^)+(0.0485P)^2^+13.1781P] where P=(Fo^2^+2Fc^2^)/3'
_refine_ls_weighting_scheme calc
_refine_ls_wR_factor_gt 0.0911
_refine_ls_wR_factor_ref 0.1033
_reflns_number_gt 14829
_reflns_number_total 20382
_reflns_threshold_expression >2sigma(I)
_cod_data_source_file ic010309z_3.cif
_cod_data_source_block wm06
_cod_depositor_comments
;
The following automatic conversions were performed:

'_symmetry_cell_setting' value 'Monoclinic' changed to 'monoclinic'
according to the built-in table from CIF Core dictionary named
'cif_core.dic' version 2.4.1 from 2010-06-29.

Automatic conversion script
Id: cif_fix_values 1646 2011-03-28 12:23:43Z adriana 
;
_cod_database_code 4319961

loop_
_symmetry_equiv_pos_as_xyz
'x, y, z'
'-x, y+1/2, -z+1/2'
'-x, -y, -z'
'x, -y-1/2, z-1/2'

loop_
_atom_site_label
_atom_site_type_symbol
_atom_site_fract_x
_atom_site_fract_y
_atom_site_fract_z
_atom_site_U_iso_or_equiv
_atom_site_adp_type
_atom_site_occupancy
_atom_site_symmetry_multiplicity
_atom_site_calc_flag
_atom_site_refinement_flags
_atom_site_disorder_assembly
_atom_site_disorder_group
Pt1 Pt 1.056217(10) 0.264899(7) -0.011990(10) 0.03810(7) Uani 1 1 d . . .
P1 P 1.12711(7) 0.33180(5) 0.01338(6) 0.0394(3) Uani 1 1 d . . .
C1 C 0.9936(3) 0.3149(2) -0.0502(3) 0.0455(13) Uani 1 1 d . . .
Pt2 Pt 0.460705(10) 0.720330(7) 0.053888(9) 0.03584(7) Uani 1 1 d . . .
P2 P 0.97973(7) 0.20230(5) -0.04100(6) 0.0382(3) Uani 1 1 d . . .
C2 C 0.9527(3) 0.3476(2) -0.0677(3) 0.0489(14) Uani 1 1 d . . .
P3 P 0.39855(7) 0.64690(5) 0.06024(6) 0.0383(3) Uani 1 1 d . . .
C3 C 0.9061(3) 0.3845(2) -0.0799(3) 0.0460(14) Uani 1 1 d . . .
P4 P 0.52666(7) 0.79206(5) 0.04976(6) 0.0387(3) Uani 1 1 d . . .
C4 C 0.8643(3) 0.4171(2) -0.0891(3) 0.0480(14) Uani 1 1 d . . .
C5 C 0.8168(3) 0.4543(2) -0.0949(3) 0.0448(13) Uani 1 1 d . . .
C6 C 0.7751(3) 0.4879(2) -0.0956(3) 0.0424(13) Uani 1 1 d . . .
C7 C 0.7275(3) 0.5244(2) -0.0920(2) 0.0430(13) Uani 1 1 d . . .
C8 C 0.6853(3) 0.5565(2) -0.0846(2) 0.0407(12) Uani 1 1 d . . .
C9 C 0.6399(3) 0.5926(2) -0.0716(2) 0.0415(13) Uani 1 1 d . . .
C10 C 0.6000(3) 0.62306(19) -0.0540(2) 0.0404(12) Uani 1 1 d . . .
C11 C 0.5553(3) 0.65631(19) -0.0303(2) 0.0401(12) Uani 1 1 d . . .
C12 C 0.5183(3) 0.68345(19) -0.0020(2) 0.0398(12) Uani 1 1 d . . .
C21 C 1.1198(3) 0.21442(18) 0.0324(2) 0.0377(12) Uani 1 1 d . . .
F22 F 1.08621(18) 0.24092(13) 0.12947(15) 0.0618(9) Uani 1 1 d . . .
C22 C 1.1252(3) 0.2107(2) 0.0956(3) 0.0467(14) Uani 1 1 d . . .
F23 F 1.1691(2) 0.17481(17) 0.18919(17) 0.0864(13) Uani 1 1 d . . .
C23 C 1.1670(3) 0.1766(3) 0.1272(3) 0.0583(17) Uani 1 1 d . . .
F24 F 1.2472(2) 0.11139(17) 0.1260(2) 0.0952(14) Uani 1 1 d . . .
C24 C 1.2064(3) 0.1451(2) 0.0962(4) 0.0633(18) Uani 1 1 d . . .
F25 F 1.24242(19) 0.11560(13) 0.0022(2) 0.0767(11) Uani 1 1 d . . .
C25 C 1.2037(3) 0.1472(2) 0.0335(3) 0.0522(15) Uani 1 1 d . . .
F26 F 1.15988(16) 0.18112(12) -0.05786(15) 0.0548(8) Uani 1 1 d . . .
C26 C 1.1610(3) 0.1817(2) 0.0040(2) 0.0408(12) Uani 1 1 d . . .
C31 C 1.0798(3) 0.38177(19) 0.0483(2) 0.0409(12) Uani 1 1 d . . .
C32 C 1.0276(3) 0.3685(2) 0.0850(3) 0.0532(15) Uani 1 1 d . . .
H32A H 1.0206 0.3339 0.0949 0.064 Uiso 1 1 calc R . .
C33 C 0.9861(3) 0.4052(2) 0.1071(3) 0.0599(17) Uani 1 1 d . . .
H33A H 0.9515 0.3953 0.1325 0.072 Uiso 1 1 calc R . .
C34 C 0.9935(3) 0.4562(2) 0.0932(3) 0.0510(15) Uani 1 1 d . . .
C35 C 1.0460(3) 0.4690(2) 0.0582(3) 0.0507(15) Uani 1 1 d . . .
H35A H 1.0530 0.5037 0.0489 0.061 Uiso 1 1 calc R . .
C36 C 1.0891(3) 0.43309(19) 0.0361(3) 0.0456(13) Uani 1 1 d . . .
H36A H 1.1251 0.4435 0.0126 0.055 Uiso 1 1 calc R . .
C37 C 0.9441(4) 0.4957(2) 0.1141(3) 0.0683(19) Uani 1 1 d . . .
H37A H 0.9573 0.5295 0.1002 0.102 Uiso 1 1 calc R . .
H37B H 0.9442 0.4955 0.1587 0.102 Uiso 1 1 calc R . .
H37C H 0.8991 0.4877 0.0970 0.102 Uiso 1 1 calc R . .
C41 C 1.1647(3) 0.36156(19) -0.0518(2) 0.0409(13) Uani 1 1 d . . .
C42 C 1.2240(3) 0.3887(2) -0.0428(3) 0.0483(14) Uani 1 1 d . . .
H42A H 1.2455 0.3905 -0.0032 0.058 Uiso 1 1 calc R . .
C43 C 1.2521(3) 0.4134(2) -0.0912(3) 0.0559(16) Uani 1 1 d . . .
H43A H 1.2925 0.4320 -0.0844 0.067 Uiso 1 1 calc R . .
C44 C 1.2216(3) 0.4110(2) -0.1493(3) 0.0554(16) Uani 1 1 d . . .
C45 C 1.1627(3) 0.3832(2) -0.1576(3) 0.0557(16) Uani 1 1 d . . .
H45A H 1.1413 0.3809 -0.1973 0.067 Uiso 1 1 calc R . .
C46 C 1.1346(3) 0.3590(2) -0.1098(3) 0.0474(14) Uani 1 1 d . . .
H46A H 1.0942 0.3404 -0.1167 0.057 Uiso 1 1 calc R . .
C47 C 1.2529(4) 0.4367(3) -0.2028(3) 0.082(2) Uani 1 1 d . . .
H47A H 1.2939 0.4544 -0.1883 0.123 Uiso 1 1 calc R . .
H47B H 1.2212 0.4612 -0.2215 0.123 Uiso 1 1 calc R . .
H47C H 1.2639 0.4110 -0.2329 0.123 Uiso 1 1 calc R . .
C51 C 1.1985(3) 0.31822(18) 0.0657(2) 0.0400(12) Uani 1 1 d . . .
C52 C 1.2018(3) 0.3351(2) 0.1256(2) 0.0436(13) Uani 1 1 d . . .
H52A H 1.1670 0.3559 0.1397 0.052 Uiso 1 1 calc R . .
C53 C 1.2555(3) 0.3219(2) 0.1649(3) 0.0548(15) Uani 1 1 d . . .
H53A H 1.2574 0.3344 0.2055 0.066 Uiso 1 1 calc R . .
C54 C 1.3059(3) 0.2911(2) 0.1466(3) 0.0544(15) Uani 1 1 d . . .
C55 C 1.3018(3) 0.2736(2) 0.0872(3) 0.0501(15) Uani 1 1 d . . .
H55A H 1.3359 0.2518 0.0739 0.060 Uiso 1 1 calc R . .
C56 C 1.2497(3) 0.2868(2) 0.0469(3) 0.0463(14) Uani 1 1 d . . .
H56A H 1.2485 0.2745 0.0062 0.056 Uiso 1 1 calc R . .
C57 C 1.3638(4) 0.2765(3) 0.1901(4) 0.085(2) Uani 1 1 d . . .
H57A H 1.3582 0.2925 0.2298 0.127 Uiso 1 1 calc R . .
H57B H 1.4059 0.2880 0.1739 0.127 Uiso 1 1 calc R . .
H57C H 1.3649 0.2395 0.1950 0.127 Uiso 1 1 calc R . .
C61 C 0.9582(3) 0.20884(18) -0.1222(2) 0.0396(12) Uani 1 1 d . . .
C62 C 0.8932(3) 0.2088(2) -0.1461(3) 0.0503(14) Uani 1 1 d . . .
H62A H 0.8570 0.2052 -0.1201 0.060 Uiso 1 1 calc R . .
C63 C 0.8808(3) 0.2143(3) -0.2093(3) 0.0602(17) Uani 1 1 d . . .
H63A H 0.8358 0.2147 -0.2257 0.072 Uiso 1 1 calc R . .
C64 C 0.9326(3) 0.2190(2) -0.2484(3) 0.0510(15) Uani 1 1 d . . .
C65 C 0.9965(3) 0.2187(2) -0.2232(3) 0.0532(15) Uani 1 1 d . . .
H65A H 1.0329 0.2216 -0.2490 0.064 Uiso 1 1 calc R . .
C66 C 1.0096(3) 0.2142(2) -0.1608(3) 0.0537(15) Uani 1 1 d . . .
H66A H 1.0546 0.2149 -0.1445 0.064 Uiso 1 1 calc R . .
C67 C 0.9174(4) 0.2245(3) -0.3155(3) 0.0686(19) Uani 1 1 d . . .
H67A H 0.9594 0.2274 -0.3363 0.103 Uiso 1 1 calc R . .
H67B H 0.8903 0.2550 -0.3234 0.103 Uiso 1 1 calc R . .
H67C H 0.8926 0.1946 -0.3309 0.103 Uiso 1 1 calc R . .
C71 C 1.0083(3) 0.13690(19) -0.0315(2) 0.0397(12) Uani 1 1 d . . .
C72 C 1.0168(3) 0.1044(2) -0.0806(3) 0.0484(14) Uani 1 1 d . . .
H72A H 1.0021 0.1146 -0.1206 0.058 Uiso 1 1 calc R . .
C73 C 1.0466(3) 0.0570(2) -0.0712(3) 0.0560(16) Uani 1 1 d . . .
H73A H 1.0522 0.0355 -0.1052 0.067 Uiso 1 1 calc R . .
C74 C 1.0680(3) 0.0407(2) -0.0147(3) 0.0498(15) Uani 1 1 d . . .
C75 C 1.0558(3) 0.0715(2) 0.0356(3) 0.0513(15) Uani 1 1 d . . .
H75A H 1.0675 0.0599 0.0757 0.062 Uiso 1 1 calc R . .
C76 C 1.0262(3) 0.1191(2) 0.0263(3) 0.0479(14) Uani 1 1 d . . .
H76A H 1.0182 0.1398 0.0605 0.058 Uiso 1 1 calc R . .
C77 C 1.1038(3) -0.0094(2) -0.0050(4) 0.0676(19) Uani 1 1 d . . .
H77A H 1.1082 -0.0262 -0.0444 0.101 Uiso 1 1 calc R . .
H77B H 1.0779 -0.0312 0.0212 0.101 Uiso 1 1 calc R . .
H77C H 1.1484 -0.0034 0.0145 0.101 Uiso 1 1 calc R . .
C81 C 0.9018(3) 0.20496(19) -0.0020(2) 0.0384(12) Uani 1 1 d . . .
C82 C 0.8622(3) 0.1630(2) 0.0042(3) 0.0630(18) Uani 1 1 d . . .
H82A H 0.8762 0.1313 -0.0116 0.076 Uiso 1 1 calc R . .
C83 C 0.8021(3) 0.1656(3) 0.0330(4) 0.073(2) Uani 1 1 d . . .
H83A H 0.7756 0.1358 0.0362 0.088 Uiso 1 1 calc R . .
C84 C 0.7800(3) 0.2112(2) 0.0572(3) 0.0531(15) Uani 1 1 d . . .
C85 C 0.8192(3) 0.2531(2) 0.0484(3) 0.0568(16) Uani 1 1 d . . .
H85A H 0.8045 0.2852 0.0626 0.068 Uiso 1 1 calc R . .
C86 C 0.8783(3) 0.2507(2) 0.0203(3) 0.0550(15) Uani 1 1 d . . .
H86A H 0.9039 0.2808 0.0158 0.066 Uiso 1 1 calc R . .
C101 C 0.4030(3) 0.7555(2) 0.1162(2) 0.0411(12) Uani 1 1 d . . .
F102 F 0.45837(18) 0.71404(13) 0.20048(15) 0.0604(9) Uani 1 1 d . . .
C102 C 0.4101(3) 0.7463(2) 0.1782(3) 0.0485(14) Uani 1 1 d . . .
F103 F 0.3791(2) 0.75877(19) 0.28019(17) 0.0920(14) Uani 1 1 d . . .
C103 C 0.3704(3) 0.7691(3) 0.2197(3) 0.0622(18) Uani 1 1 d . . .
F104 F 0.2828(2) 0.8249(2) 0.2404(2) 0.1113(18) Uani 1 1 d . . .
C104 C 0.3219(3) 0.8019(3) 0.2001(3) 0.072(2) Uani 1 1 d . . .
F105 F 0.2653(2) 0.84641(18) 0.1199(2) 0.0938(15) Uani 1 1 d . . .
C105 C 0.3128(3) 0.8130(3) 0.1387(3) 0.0630(18) Uani 1 1 d . . .
F106 F 0.34176(17) 0.80071(14) 0.03926(16) 0.0625(9) Uani 1 1 d . . .
C106 C 0.3533(3) 0.7892(2) 0.0990(3) 0.0499(15) Uani 1 1 d . . .
C111 C 0.3384(3) 0.6463(2) 0.1194(2) 0.0420(13) Uani 1 1 d . . .
C112 C 0.3506(3) 0.6217(2) 0.1741(3) 0.0530(15) Uani 1 1 d . . .
H11A H 0.3901 0.6020 0.1811 0.064 Uiso 1 1 calc R . .
C113 C 0.3045(4) 0.6259(3) 0.2193(3) 0.0637(18) Uani 1 1 d . . .
H11B H 0.3134 0.6087 0.2569 0.076 Uiso 1 1 calc R . .
C114 C 0.2473(3) 0.6538(3) 0.2115(3) 0.0584(17) Uani 1 1 d . . .
C115 C 0.2348(3) 0.6778(2) 0.1564(3) 0.0590(16) Uani 1 1 d . . .
H11C H 0.1947 0.6970 0.1498 0.071 Uiso 1 1 calc R . .
C116 C 0.2792(3) 0.6747(2) 0.1105(3) 0.0489(14) Uani 1 1 d . . .
H11D H 0.2697 0.6918 0.0730 0.059 Uiso 1 1 calc R . .
C117 C 0.1981(4) 0.6582(3) 0.2613(3) 0.086(2) Uani 1 1 d . . .
H11E H 0.2149 0.6390 0.2972 0.129 Uiso 1 1 calc R . .
H11F H 0.1546 0.6444 0.2466 0.129 Uiso 1 1 calc R . .
H11G H 0.1929 0.6940 0.2723 0.129 Uiso 1 1 calc R . .
C121 C 0.3482(3) 0.63139(19) -0.0082(2) 0.0396(12) Uani 1 1 d . . .
C122 C 0.3601(3) 0.65307(19) -0.0639(2) 0.0417(13) Uani 1 1 d . . .
H12A H 0.3962 0.6762 -0.0672 0.050 Uiso 1 1 calc R . .
C123 C 0.3193(3) 0.6410(2) -0.1148(3) 0.0519(15) Uani 1 1 d . . .
H12B H 0.3281 0.6564 -0.1527 0.062 Uiso 1 1 calc R . .
C124 C 0.2663(3) 0.6076(2) -0.1126(3) 0.0502(15) Uani 1 1 d . . .
C125 C 0.2544(3) 0.5863(2) -0.0571(3) 0.0571(16) Uani 1 1 d . . .
H12C H 0.2183 0.5631 -0.0541 0.069 Uiso 1 1 calc R . .
C126 C 0.2945(3) 0.5982(2) -0.0053(3) 0.0597(17) Uani 1 1 d . . .
H12D H 0.2850 0.5833 0.0327 0.072 Uiso 1 1 calc R . .
C127 C 0.2232(4) 0.5936(3) -0.1687(3) 0.0694(19) Uani 1 1 d . . .
H12E H 0.1884 0.5697 -0.1575 0.104 Uiso 1 1 calc R . .
H12F H 0.2511 0.5777 -0.1987 0.104 Uiso 1 1 calc R . .
H12G H 0.2022 0.6243 -0.1863 0.104 Uiso 1 1 calc R . .
C131 C 0.4530(3) 0.5933(2) 0.0784(2) 0.0407(12) Uani 1 1 d . . .
C132 C 0.5095(3) 0.6015(2) 0.1173(3) 0.0512(15) Uani 1 1 d . . .
H13A H 0.5198 0.6347 0.1320 0.061 Uiso 1 1 calc R . .
C133 C 0.5504(3) 0.5613(2) 0.1345(3) 0.0586(16) Uani 1 1 d . . .
H13B H 0.5884 0.5672 0.1615 0.070 Uiso 1 1 calc R . .
C134 C 0.5379(3) 0.5122(2) 0.1135(3) 0.0584(16) Uani 1 1 d . . .
C135 C 0.4831(4) 0.5048(2) 0.0753(3) 0.0600(17) Uani 1 1 d . . .
H13C H 0.4739 0.4717 0.0599 0.072 Uiso 1 1 calc R . .
C136 C 0.4400(3) 0.5443(2) 0.0582(3) 0.0505(15) Uani 1 1 d . . .
H13D H 0.4012 0.5377 0.0324 0.061 Uiso 1 1 calc R . .
C137 C 0.5835(4) 0.4682(3) 0.1322(4) 0.085(2) Uani 1 1 d . . .
H13E H 0.5665 0.4370 0.1125 0.128 Uiso 1 1 calc R . .
H13F H 0.5844 0.4640 0.1766 0.128 Uiso 1 1 calc R . .
H13G H 0.6289 0.4751 0.1197 0.128 Uiso 1 1 calc R . .
C141 C 0.4916(3) 0.84831(19) 0.0856(3) 0.0477(14) Uani 1 1 d . . .
C142 C 0.4943(3) 0.8529(2) 0.1489(3) 0.0500(14) Uani 1 1 d . . .
H14A H 0.5192 0.8290 0.1734 0.060 Uiso 1 1 calc R . .
C143 C 0.4609(3) 0.8921(3) 0.1759(3) 0.0653(18) Uani 1 1 d . . .
H14B H 0.4634 0.8949 0.2190 0.078 Uiso 1 1 calc R . .
C144 C 0.4240(4) 0.9271(3) 0.1417(4) 0.073(2) Uani 1 1 d . . .
C145 C 0.4219(4) 0.9228(3) 0.0794(4) 0.074(2) Uani 1 1 d . . .
H14C H 0.3972 0.9469 0.0551 0.089 Uiso 1 1 calc R . .
C146 C 0.4551(3) 0.8837(2) 0.0512(3) 0.0560(16) Uani 1 1 d . . .
H14D H 0.4527 0.8812 0.0080 0.067 Uiso 1 1 calc R . .
C147 C 0.3875(4) 0.9703(3) 0.1727(4) 0.103(3) Uani 1 1 d . . .
H14E H 0.3943 0.9670 0.2171 0.154 Uiso 1 1 calc R . .
H14F H 0.3395 0.9685 0.1612 0.154 Uiso 1 1 calc R . .
H14G H 0.4053 1.0030 0.1599 0.154 Uiso 1 1 calc R . .
C151 C 0.5389(3) 0.81351(19) -0.0277(3) 0.0433(13) Uani 1 1 d . . .
C152 C 0.4937(3) 0.7986(2) -0.0746(3) 0.0520(15) Uani 1 1 d . . .
H15A H 0.4592 0.7751 -0.0668 0.062 Uiso 1 1 calc R . .
C153 C 0.4989(4) 0.8179(2) -0.1329(3) 0.0604(17) Uani 1 1 d . . .
H15B H 0.4670 0.8081 -0.1644 0.072 Uiso 1 1 calc R . .
C154 C 0.5492(4) 0.8506(2) -0.1458(3) 0.0596(17) Uani 1 1 d . . .
C155 C 0.5945(3) 0.8649(2) -0.0993(3) 0.0648(18) Uani 1 1 d . . .
H15C H 0.6297 0.8877 -0.1078 0.078 Uiso 1 1 calc R . .
C156 C 0.5899(3) 0.8467(2) -0.0405(3) 0.0536(15) Uani 1 1 d . . .
H15D H 0.6216 0.8571 -0.0091 0.064 Uiso 1 1 calc R . .
C157 C 0.5550(5) 0.8717(3) -0.2100(3) 0.091(3) Uani 1 1 d . . .
H15E H 0.5190 0.8578 -0.2371 0.137 Uiso 1 1 calc R . .
H15F H 0.5985 0.8621 -0.2251 0.137 Uiso 1 1 calc R . .
H15G H 0.5513 0.9089 -0.2090 0.137 Uiso 1 1 calc R . .
C161 C 0.6087(3) 0.78346(19) 0.0891(2) 0.0420(13) Uani 1 1 d . . .
C162 C 0.6454(3) 0.8242(2) 0.1133(3) 0.0470(14) Uani 1 1 d . . .
H16A H 0.6282 0.8577 0.1086 0.056 Uiso 1 1 calc R . .
C163 C 0.7071(3) 0.8166(2) 0.1444(3) 0.0528(15) Uani 1 1 d . . .
H16B H 0.7313 0.8449 0.1610 0.063 Uiso 1 1 calc R . .
C164 C 0.7339(3) 0.7677(2) 0.1514(3) 0.0489(14) Uani 1 1 d . . .
C165 C 0.6965(3) 0.7278(2) 0.1269(3) 0.0499(14) Uani 1 1 d . . .
H16C H 0.7136 0.6943 0.1314 0.060 Uiso 1 1 calc R . .
C166 C 0.6350(3) 0.7349(2) 0.0961(3) 0.0469(14) Uani 1 1 d . . .
H16D H 0.6109 0.7065 0.0797 0.056 Uiso 1 1 calc R . .
C167 C 0.8007(3) 0.7600(3) 0.1862(3) 0.0627(17) Uani 1 1 d . . .
H16E H 0.8187 0.7931 0.1996 0.094 Uiso 1 1 calc R . .
H16F H 0.8320 0.7436 0.1596 0.094 Uiso 1 1 calc R . .
H16G H 0.7945 0.7385 0.2218 0.094 Uiso 1 1 calc R . .
C187 C 0.7163(3) 0.2135(3) 0.0897(3) 0.0709(19) Uani 1 1 d . . .
H18A H 0.7094 0.2482 0.1042 0.106 Uiso 1 1 calc R . .
H18B H 0.7191 0.1902 0.1244 0.106 Uiso 1 1 calc R . .
H18C H 0.6786 0.2037 0.0616 0.106 Uiso 1 1 calc R . .
C201 C 0.8602(6) 0.5973(3) -0.3113(5) 0.101(3) Uani 1 1 d . . .
H20A H 0.8821 0.6222 -0.3343 0.121 Uiso 1 1 calc R . .
C202 C 0.8798(4) 0.5902(3) -0.2510(4) 0.082(2) Uani 1 1 d . . .
H20B H 0.9146 0.6104 -0.2323 0.098 Uiso 1 1 calc R . .
C203 C 0.8484(4) 0.5535(3) -0.2177(3) 0.078(2) Uani 1 1 d . . .
H20C H 0.8621 0.5476 -0.1763 0.093 Uiso 1 1 calc R . .
C204 C 0.7972(5) 0.5257(3) -0.2455(4) 0.085(2) Uani 1 1 d . . .
H20D H 0.7749 0.5007 -0.2230 0.102 Uiso 1 1 calc R . .
C205 C 0.7784(5) 0.5339(4) -0.3054(4) 0.095(3) Uani 1 1 d . . .
H20E H 0.7426 0.5145 -0.3237 0.114 Uiso 1 1 calc R . .
C206 C 0.8089(5) 0.5685(4) -0.3392(4) 0.097(3) Uani 1 1 d . . .
H20F H 0.7958 0.5733 -0.3810 0.116 Uiso 1 1 calc R . .
C211 C 0.9377(4) 0.3990(3) -0.3377(3) 0.083(2) Uani 1 1 d . . .
H21A H 0.9207 0.3998 -0.3789 0.100 Uiso 1 1 calc R . .
C212 C 0.9782(4) 0.3586(3) -0.3170(4) 0.081(2) Uani 1 1 d . . .
H21B H 0.9910 0.3329 -0.3443 0.097 Uiso 1 1 calc R . .
C213 C 0.9989(4) 0.3566(3) -0.2573(4) 0.078(2) Uani 1 1 d . . .
H21C H 1.0259 0.3291 -0.2425 0.093 Uiso 1 1 calc R . .
C214 C 0.9812(4) 0.3944(3) -0.2180(4) 0.077(2) Uani 1 1 d . . .
H21D H 0.9959 0.3929 -0.1762 0.092 Uiso 1 1 calc R . .
C215 C 0.9422(4) 0.4343(3) -0.2392(4) 0.075(2) Uani 1 1 d . . .
H21E H 0.9292 0.4598 -0.2117 0.090 Uiso 1 1 calc R . .
C216 C 0.9223(4) 0.4377(3) -0.2984(4) 0.081(2) Uani 1 1 d . . .
H21F H 0.8977 0.4665 -0.3132 0.097 Uiso 1 1 calc R . .
O221 O 0.5432(11) 1.0133(9) 0.2537(10) 0.216(11) Uiso 0.488(14) 1 d PD . .
H22F H 0.5505 1.0444 0.2596 0.324 Uiso 0.488(14) 1 calc PR . .
C222 C 0.6019(6) 0.9865(5) 0.2639(5) 0.137(4) Uiso 1 1 d D . .
H22A H 0.6193 0.9964 0.3053 0.164 Uiso 1 1 calc R . .
H22B H 0.6335 1.0010 0.2354 0.164 Uiso 1 1 calc R . .
C223 C 0.6106(6) 0.9318(4) 0.2607(5) 0.132(4) Uiso 1 1 d D . .
H22C H 0.6563 0.9233 0.2774 0.158 Uiso 1 1 calc R . .
H22E H 0.6076 0.9215 0.2173 0.158 Uiso 1 1 calc R . .
O224 O 0.5621(7) 0.9018(5) 0.2933(6) 0.124(6) Uiso 0.512(14) 1 d PD . .
H22D H 0.5697 0.8707 0.2884 0.186 Uiso 0.512(14) 1 calc PR . .
C231 C 0.3045(6) 0.9775(8) -0.0568(7) 0.151(5) Uani 1 1 d . . .
H23A H 0.2591 0.9761 -0.0462 0.181 Uiso 1 1 calc R . .
C232 C 0.3435(9) 1.0190(5) -0.0412(6) 0.129(5) Uani 1 1 d . . .
H23B H 0.3271 1.0465 -0.0184 0.155 Uiso 1 1 calc R . .
C233 C 0.4039(9) 1.0183(5) -0.0593(8) 0.158(6) Uani 1 1 d . . .
H23C H 0.4311 1.0473 -0.0508 0.189 Uiso 1 1 calc R . .
C234 C 0.4305(7) 0.9806(8) -0.0888(7) 0.167(6) Uani 1 1 d . . .
H23D H 0.4759 0.9818 -0.0993 0.200 Uiso 1 1 calc R . .
C235 C 0.3933(9) 0.9418(5) -0.1029(5) 0.118(4) Uani 1 1 d . . .
H23E H 0.4119 0.9147 -0.1251 0.142 Uiso 1 1 calc R . .
C236 C 0.3320(9) 0.9383(5) -0.0881(6) 0.142(5) Uani 1 1 d . . .
H23F H 0.3061 0.9090 -0.0987 0.170 Uiso 1 1 calc R . .
C241 C 0.8490(6) -0.0120(4) -0.1692(5) 0.116(4) Uani 1 1 d . . .
H24A H 0.8295 -0.0427 -0.1559 0.139 Uiso 1 1 calc R . .
C242 C 0.8174(5) 0.0386(4) -0.1593(4) 0.099(3) Uani 1 1 d . . .
H24B H 0.7768 0.0420 -0.1391 0.119 Uiso 1 1 calc R . .
C243 C 0.8495(5) 0.0786(4) -0.1803(4) 0.087(2) Uani 1 1 d . . .
H24C H 0.8311 0.1114 -0.1746 0.105 Uiso 1 1 calc R . .
C244 C 0.9074(5) 0.0749(4) -0.2097(4) 0.091(3) Uani 1 1 d . . .
H24D H 0.9271 0.1049 -0.2249 0.109 Uiso 1 1 calc R . .
C245 C 0.9371(5) 0.0307(3) -0.2177(4) 0.098(3) Uani 1 1 d . . .
H24E H 0.9787 0.0289 -0.2366 0.117 Uiso 1 1 calc R . .
C246 C 0.9072(5) -0.0115(3) -0.1985(4) 0.088(2) Uani 1 1 d . . .
H24F H 0.9280 -0.0432 -0.2058 0.106 Uiso 1 1 calc R . .

loop_
_atom_site_aniso_label
_atom_site_aniso_U_11
_atom_site_aniso_U_22
_atom_site_aniso_U_33
_atom_site_aniso_U_23
_atom_site_aniso_U_13
_atom_site_aniso_U_12
Pt1 0.03075(12) 0.03183(11) 0.05194(13) -0.00612(9) 0.00424(9) -0.00049(8)
P1 0.0358(8) 0.0343(7) 0.0488(8) -0.0074(6) 0.0082(6) -0.0037(6)
C1 0.036(3) 0.035(3) 0.064(4) -0.005(3) 0.000(3) -0.004(3)
Pt2 0.02964(12) 0.03553(11) 0.04311(12) -0.00514(9) 0.00875(8) -0.00025(8)
P2 0.0333(8) 0.0330(7) 0.0485(8) -0.0035(6) 0.0035(6) -0.0013(6)
C2 0.030(3) 0.041(3) 0.077(4) -0.005(3) 0.009(3) -0.010(3)
P3 0.0341(8) 0.0392(7) 0.0422(8) -0.0030(6) 0.0084(6) -0.0049(6)
C3 0.034(3) 0.033(3) 0.072(4) 0.000(3) 0.009(3) 0.000(3)
P4 0.0336(8) 0.0348(7) 0.0482(8) -0.0026(6) 0.0057(6) 0.0010(6)
C4 0.034(3) 0.040(3) 0.071(4) -0.003(3) 0.011(3) -0.005(3)
C5 0.038(3) 0.036(3) 0.061(4) 0.001(3) 0.008(3) -0.002(3)
C6 0.034(3) 0.040(3) 0.054(3) -0.002(2) 0.011(3) -0.002(3)
C7 0.040(3) 0.042(3) 0.047(3) -0.003(2) 0.008(3) -0.002(3)
C8 0.035(3) 0.040(3) 0.048(3) -0.007(2) 0.009(2) 0.000(3)
C9 0.032(3) 0.047(3) 0.046(3) -0.005(3) 0.006(2) -0.004(3)
C10 0.037(3) 0.037(3) 0.049(3) 0.003(2) 0.009(3) 0.000(2)
C11 0.034(3) 0.037(3) 0.050(3) -0.002(2) 0.007(3) -0.003(2)
C12 0.036(3) 0.036(3) 0.048(3) 0.003(2) 0.003(3) -0.003(2)
C21 0.033(3) 0.031(3) 0.049(3) -0.003(2) 0.006(2) -0.008(2)
F22 0.067(2) 0.067(2) 0.053(2) -0.0118(17) 0.0132(17) -0.0051(18)
C22 0.043(3) 0.050(3) 0.047(3) -0.004(3) 0.007(3) -0.010(3)
F23 0.091(3) 0.113(3) 0.054(2) 0.024(2) -0.009(2) -0.020(3)
C23 0.046(4) 0.074(4) 0.054(4) 0.017(3) -0.008(3) -0.016(3)
F24 0.063(3) 0.096(3) 0.125(4) 0.052(3) -0.013(2) 0.011(2)
C24 0.039(4) 0.059(4) 0.090(5) 0.020(4) -0.009(4) 0.001(3)
F25 0.053(2) 0.057(2) 0.122(3) 0.005(2) 0.018(2) 0.0192(18)
C25 0.031(3) 0.045(3) 0.081(5) 0.002(3) 0.008(3) 0.000(3)
F26 0.050(2) 0.057(2) 0.059(2) -0.0094(16) 0.0134(16) 0.0078(16)
C26 0.032(3) 0.042(3) 0.049(3) -0.003(3) 0.007(2) -0.003(2)
C31 0.038(3) 0.035(3) 0.050(3) -0.003(2) 0.005(3) -0.001(2)
C32 0.055(4) 0.035(3) 0.072(4) -0.005(3) 0.025(3) -0.006(3)
C33 0.060(4) 0.051(4) 0.072(4) -0.007(3) 0.028(3) 0.003(3)
C34 0.054(4) 0.050(3) 0.049(3) -0.010(3) -0.001(3) 0.004(3)
C35 0.054(4) 0.033(3) 0.065(4) -0.005(3) -0.002(3) 0.002(3)
C36 0.043(3) 0.040(3) 0.055(3) -0.005(3) 0.007(3) -0.005(2)
C37 0.071(5) 0.053(4) 0.082(5) -0.015(3) 0.014(4) 0.016(3)
C41 0.036(3) 0.039(3) 0.047(3) -0.008(2) 0.007(2) 0.000(2)
C42 0.050(4) 0.054(3) 0.041(3) -0.003(3) -0.001(3) -0.011(3)
C43 0.053(4) 0.063(4) 0.053(4) 0.001(3) 0.007(3) -0.016(3)
C44 0.050(4) 0.059(4) 0.059(4) 0.011(3) 0.009(3) 0.001(3)
C45 0.043(4) 0.076(4) 0.049(3) 0.007(3) 0.001(3) 0.000(3)
C46 0.037(3) 0.056(3) 0.050(3) -0.005(3) 0.008(3) -0.001(3)
C47 0.065(5) 0.110(6) 0.072(5) 0.024(4) 0.006(4) -0.015(4)
C51 0.033(3) 0.035(3) 0.054(3) -0.003(2) 0.010(2) -0.005(2)
C52 0.047(4) 0.040(3) 0.046(3) -0.005(2) 0.012(3) 0.000(2)
C53 0.063(4) 0.061(4) 0.040(3) -0.001(3) 0.001(3) 0.000(3)
C54 0.048(4) 0.054(4) 0.061(4) 0.006(3) 0.002(3) -0.003(3)
C55 0.035(3) 0.045(3) 0.071(4) -0.006(3) 0.010(3) 0.003(3)
C56 0.041(3) 0.045(3) 0.054(3) -0.010(3) 0.010(3) -0.003(3)
C57 0.073(5) 0.096(6) 0.082(5) 0.001(4) -0.018(4) 0.024(4)
C61 0.033(3) 0.032(3) 0.054(3) -0.004(2) 0.008(3) 0.000(2)
C62 0.040(4) 0.060(4) 0.051(3) 0.006(3) 0.006(3) 0.002(3)
C63 0.045(4) 0.080(4) 0.055(4) 0.007(3) -0.005(3) 0.013(3)
C64 0.066(4) 0.039(3) 0.049(3) -0.001(3) 0.011(3) 0.007(3)
C65 0.054(4) 0.053(4) 0.055(4) -0.003(3) 0.015(3) -0.002(3)
C66 0.047(4) 0.052(3) 0.062(4) -0.005(3) 0.005(3) 0.000(3)
C67 0.081(5) 0.069(4) 0.057(4) 0.002(3) 0.013(4) 0.002(4)
C71 0.030(3) 0.035(3) 0.054(3) -0.005(2) 0.000(2) -0.005(2)
C72 0.051(4) 0.040(3) 0.053(3) -0.003(3) -0.005(3) 0.000(3)
C73 0.063(4) 0.045(3) 0.060(4) -0.011(3) 0.005(3) 0.006(3)
C74 0.035(3) 0.038(3) 0.076(4) -0.005(3) 0.007(3) -0.001(2)
C75 0.046(4) 0.046(3) 0.062(4) 0.009(3) -0.003(3) -0.009(3)
C76 0.043(3) 0.042(3) 0.059(4) -0.003(3) 0.006(3) -0.003(3)
C77 0.049(4) 0.047(4) 0.107(6) 0.004(4) 0.008(4) 0.010(3)
C81 0.034(3) 0.039(3) 0.041(3) -0.001(2) -0.001(2) 0.001(2)
C82 0.042(4) 0.044(3) 0.105(5) 0.006(3) 0.020(3) 0.004(3)
C83 0.036(4) 0.064(4) 0.121(6) 0.011(4) 0.020(4) -0.008(3)
C84 0.037(3) 0.072(4) 0.051(3) 0.005(3) 0.003(3) 0.008(3)
C85 0.043(4) 0.063(4) 0.065(4) -0.019(3) 0.016(3) 0.005(3)
C86 0.052(4) 0.049(3) 0.066(4) -0.013(3) 0.018(3) -0.008(3)
C101 0.028(3) 0.046(3) 0.050(3) -0.010(3) 0.007(2) -0.001(2)
F102 0.062(2) 0.067(2) 0.053(2) 0.0026(17) 0.0060(17) 0.0114(18)
C102 0.037(3) 0.054(3) 0.055(4) -0.013(3) 0.009(3) -0.004(3)
F103 0.084(3) 0.147(4) 0.047(2) -0.019(2) 0.016(2) 0.006(3)
C103 0.056(4) 0.088(5) 0.043(4) -0.019(3) 0.010(3) -0.002(4)
F104 0.060(3) 0.186(5) 0.089(3) -0.075(3) 0.012(2) 0.031(3)
C104 0.041(4) 0.106(6) 0.071(5) -0.053(4) 0.011(3) 0.013(4)
F105 0.052(2) 0.120(3) 0.108(3) -0.049(3) -0.009(2) 0.044(2)
C105 0.033(4) 0.080(5) 0.075(5) -0.031(4) -0.005(3) 0.013(3)
F106 0.050(2) 0.074(2) 0.063(2) -0.0098(18) -0.0069(17) 0.0149(18)
C106 0.035(3) 0.063(4) 0.052(4) -0.018(3) 0.003(3) 0.000(3)
C111 0.038(3) 0.044(3) 0.045(3) -0.004(2) 0.008(2) -0.008(2)
C112 0.047(4) 0.059(4) 0.054(4) 0.003(3) 0.011(3) -0.002(3)
C113 0.065(5) 0.081(5) 0.046(4) 0.003(3) 0.017(3) -0.012(4)
C114 0.047(4) 0.078(4) 0.052(4) -0.015(3) 0.018(3) -0.019(3)
C115 0.040(4) 0.067(4) 0.071(4) -0.016(3) 0.008(3) -0.003(3)
C116 0.040(3) 0.059(4) 0.049(3) -0.009(3) 0.011(3) -0.011(3)
C117 0.071(5) 0.118(7) 0.071(5) -0.012(4) 0.031(4) -0.017(5)
C121 0.040(3) 0.039(3) 0.040(3) -0.004(2) 0.008(2) -0.003(2)
C122 0.041(3) 0.034(3) 0.050(3) 0.002(2) 0.003(3) -0.001(2)
C123 0.059(4) 0.046(3) 0.050(3) 0.012(3) -0.005(3) -0.002(3)
C124 0.050(4) 0.046(3) 0.053(4) 0.000(3) -0.009(3) 0.000(3)
C125 0.053(4) 0.064(4) 0.054(4) -0.004(3) -0.004(3) -0.018(3)
C126 0.062(4) 0.069(4) 0.049(4) 0.003(3) 0.012(3) -0.023(3)
C127 0.076(5) 0.071(4) 0.058(4) 0.005(3) -0.019(4) -0.014(4)
C131 0.038(3) 0.043(3) 0.042(3) 0.003(2) 0.008(2) -0.004(2)
C132 0.046(4) 0.048(3) 0.060(4) -0.009(3) 0.005(3) 0.003(3)
C133 0.052(4) 0.063(4) 0.061(4) -0.005(3) 0.000(3) 0.011(3)
C134 0.062(4) 0.046(3) 0.068(4) -0.001(3) 0.014(3) 0.005(3)
C135 0.069(5) 0.043(3) 0.070(4) -0.006(3) 0.015(4) -0.002(3)
C136 0.050(4) 0.044(3) 0.058(4) 0.000(3) 0.002(3) -0.009(3)
C137 0.084(6) 0.067(5) 0.106(6) 0.003(4) 0.014(5) 0.030(4)
C141 0.035(3) 0.034(3) 0.074(4) -0.009(3) 0.003(3) -0.004(2)
C142 0.044(4) 0.050(3) 0.056(4) -0.017(3) 0.000(3) -0.001(3)
C143 0.052(4) 0.067(4) 0.077(5) -0.032(4) 0.006(3) -0.004(3)
C144 0.069(5) 0.057(4) 0.092(6) -0.029(4) 0.008(4) 0.006(4)
C145 0.077(5) 0.053(4) 0.093(6) 0.001(4) 0.008(4) 0.022(4)
C146 0.063(4) 0.048(3) 0.058(4) -0.006(3) 0.004(3) 0.012(3)
C147 0.093(7) 0.084(6) 0.133(8) -0.045(5) 0.020(6) 0.021(5)
C151 0.041(3) 0.034(3) 0.055(3) -0.001(2) 0.007(3) 0.004(2)
C152 0.056(4) 0.044(3) 0.056(4) 0.000(3) 0.006(3) -0.006(3)
C153 0.074(5) 0.055(4) 0.050(4) 0.009(3) -0.006(3) -0.007(3)
C154 0.074(5) 0.049(4) 0.057(4) 0.007(3) 0.017(4) 0.003(3)
C155 0.060(4) 0.055(4) 0.081(5) 0.012(4) 0.019(4) -0.010(3)
C156 0.049(4) 0.053(3) 0.059(4) 0.001(3) 0.006(3) -0.012(3)
C157 0.133(8) 0.084(5) 0.058(4) 0.017(4) 0.016(5) -0.010(5)
C161 0.035(3) 0.041(3) 0.050(3) -0.002(2) 0.006(2) 0.001(2)
C162 0.042(3) 0.039(3) 0.059(4) -0.002(3) -0.001(3) -0.001(3)
C163 0.041(4) 0.050(3) 0.067(4) -0.005(3) 0.002(3) -0.013(3)
C164 0.039(3) 0.060(4) 0.048(3) 0.001(3) 0.007(3) 0.001(3)
C165 0.046(4) 0.045(3) 0.059(4) 0.000(3) 0.002(3) 0.008(3)
C166 0.044(3) 0.040(3) 0.057(4) -0.002(3) 0.006(3) 0.003(3)
C167 0.046(4) 0.075(4) 0.067(4) -0.008(3) -0.005(3) 0.007(3)
C187 0.050(4) 0.101(5) 0.064(4) 0.010(4) 0.019(3) 0.012(4)
C201 0.130(9) 0.071(5) 0.108(8) 0.014(5) 0.054(7) 0.022(6)
C202 0.097(6) 0.077(5) 0.073(5) -0.010(4) 0.022(5) 0.010(4)
C203 0.104(7) 0.070(5) 0.060(4) 0.001(4) 0.011(4) 0.014(5)
C204 0.100(7) 0.088(6) 0.067(5) 0.008(4) 0.009(5) 0.003(5)
C205 0.094(7) 0.113(7) 0.078(6) 0.001(5) 0.012(5) 0.015(5)
C206 0.116(8) 0.105(7) 0.072(5) 0.016(5) 0.022(6) 0.042(6)
C211 0.085(6) 0.113(7) 0.055(4) 0.017(4) 0.024(4) 0.007(5)
C212 0.086(6) 0.079(5) 0.080(6) 0.011(4) 0.037(4) 0.006(4)
C213 0.075(5) 0.065(5) 0.097(6) 0.017(4) 0.031(4) 0.006(4)
C214 0.077(5) 0.077(5) 0.078(5) 0.007(4) 0.017(4) -0.001(4)
C215 0.077(5) 0.069(5) 0.083(5) 0.011(4) 0.028(4) 0.006(4)
C216 0.088(6) 0.083(5) 0.075(5) 0.023(4) 0.029(4) 0.019(4)
C231 0.075(8) 0.219(17) 0.159(12) 0.018(12) 0.009(7) 0.006(10)
C232 0.152(12) 0.098(8) 0.134(9) -0.009(7) -0.023(10) 0.069(9)
C233 0.150(14) 0.085(8) 0.239(18) -0.001(9) 0.019(12) -0.023(9)
C234 0.116(11) 0.179(15) 0.211(16) 0.014(13) 0.055(11) -0.012(12)
C235 0.150(12) 0.092(8) 0.114(8) 0.001(6) 0.021(9) 0.027(8)
C236 0.160(14) 0.106(9) 0.161(12) -0.003(8) 0.028(10) -0.062(9)
C241 0.133(10) 0.111(8) 0.098(7) 0.029(6) -0.048(7) -0.042(7)
C242 0.077(6) 0.129(8) 0.089(6) 0.004(6) -0.017(5) 0.000(6)
C243 0.076(6) 0.089(6) 0.096(6) -0.025(5) -0.015(5) 0.015(5)
C244 0.083(6) 0.104(7) 0.083(6) -0.021(5) -0.012(5) 0.019(5)
C245 0.121(8) 0.090(6) 0.082(6) -0.008(5) 0.001(5) 0.011(6)
C246 0.099(7) 0.068(5) 0.097(6) -0.010(5) 0.005(5) -0.006(5)

loop_
_atom_type_symbol
_atom_type_description
_atom_type_scat_dispersion_real
_atom_type_scat_dispersion_imag
_atom_type_scat_source
C C 0.0033 0.0016 'International Tables Vol C Tables 4.2.6.8 and 6.1.1.4'
H H 0.0000 0.0000 'International Tables Vol C Tables 4.2.6.8 and 6.1.1.4'
F F 0.0171 0.0103 'International Tables Vol C Tables 4.2.6.8 and 6.1.1.4'
P P 0.1023 0.0942 'International Tables Vol C Tables 4.2.6.8 and 6.1.1.4'
Pt Pt -1.7033 8.3905 'International Tables Vol C Tables 4.2.6.8 and 6.1.1.4'
O O 0.0106 0.0060 'International Tables Vol C Tables 4.2.6.8 and 6.1.1.4'

loop_
_geom_angle_atom_site_label_1
_geom_angle_atom_site_label_2
_geom_angle_atom_site_label_3
_geom_angle
_geom_angle_site_symmetry_1
_geom_angle_site_symmetry_3
_geom_angle_publ_flag
C1 Pt1 C21 176.8(2) . . ?
C1 Pt1 P1 87.71(15) . . ?
C21 Pt1 P1 91.33(14) . . ?
C1 Pt1 P2 87.95(15) . . ?
C21 Pt1 P2 93.02(14) . . ?
P1 Pt1 P2 175.66(5) . . ?
C31 P1 C51 106.6(2) . . ?
C31 P1 C41 105.5(2) . . ?
C51 P1 C41 103.7(2) . . ?
C31 P1 Pt1 109.10(18) . . ?
C51 P1 Pt1 116.91(17) . . ?
C41 P1 Pt1 114.23(17) . . ?
C2 C1 Pt1 172.9(5) . . ?
C12 Pt2 C101 176.3(2) . . ?
C12 Pt2 P3 87.74(15) . . ?
C101 Pt2 P3 90.70(15) . . ?
C12 Pt2 P4 91.35(15) . . ?
C101 Pt2 P4 90.08(15) . . ?
P3 Pt2 P4 177.55(5) . . ?
C81 P2 C71 104.7(2) . . ?
C81 P2 C61 107.2(2) . . ?
C71 P2 C61 104.9(2) . . ?
C81 P2 Pt1 114.37(17) . . ?
C71 P2 Pt1 116.27(17) . . ?
C61 P2 Pt1 108.62(17) . . ?
C1 C2 C3 173.2(7) . . ?
C121 P3 C131 107.9(2) . . ?
C121 P3 C111 103.5(2) . . ?
C131 P3 C111 104.4(2) . . ?
C121 P3 Pt2 114.53(17) . . ?
C131 P3 Pt2 110.26(18) . . ?
C111 P3 Pt2 115.49(17) . . ?
C4 C3 C2 178.3(7) . . ?
C151 P4 C161 108.5(3) . . ?
C151 P4 C141 103.0(3) . . ?
C161 P4 C141 104.5(2) . . ?
C151 P4 Pt2 113.38(18) . . ?
C161 P4 Pt2 112.34(18) . . ?
C141 P4 Pt2 114.24(18) . . ?
C3 C4 C5 175.6(7) . . ?
C6 C5 C4 175.3(6) . . ?
C5 C6 C7 175.7(6) . . ?
C8 C7 C6 175.7(6) . . ?
C7 C8 C9 175.3(6) . . ?
C10 C9 C8 173.4(6) . . ?
C9 C10 C11 176.2(6) . . ?
C12 C11 C10 171.8(6) . . ?
C11 C12 Pt2 171.6(5) . . ?
C26 C21 C22 113.4(5) . . ?
C26 C21 Pt1 124.3(4) . . ?
C22 C21 Pt1 122.3(4) . . ?
F22 C22 C23 116.8(5) . . ?
F22 C22 C21 119.3(5) . . ?
C23 C22 C21 123.9(6) . . ?
C24 C23 F23 119.7(6) . . ?
C24 C23 C22 119.7(6) . . ?
F23 C23 C22 120.6(6) . . ?
F24 C24 C23 120.7(7) . . ?
F24 C24 C25 120.1(7) . . ?
C23 C24 C25 119.2(6) . . ?
F25 C25 C26 121.4(6) . . ?
F25 C25 C24 119.6(6) . . ?
C26 C25 C24 119.1(6) . . ?
F26 C26 C21 119.2(5) . . ?
F26 C26 C25 116.0(5) . . ?
C21 C26 C25 124.7(5) . . ?
C36 C31 C32 117.6(5) . . ?
C36 C31 P1 123.0(4) . . ?
C32 C31 P1 119.1(4) . . ?
C33 C32 C31 120.8(5) . . ?
C32 C33 C34 121.8(6) . . ?
C35 C34 C33 116.9(5) . . ?
C35 C34 C37 122.1(6) . . ?
C33 C34 C37 121.0(6) . . ?
C34 C35 C36 122.6(5) . . ?
C35 C36 C31 120.2(5) . . ?
C46 C41 C42 118.7(5) . . ?
C46 C41 P1 121.7(4) . . ?
C42 C41 P1 119.6(4) . . ?
C43 C42 C41 120.6(5) . . ?
C42 C43 C44 120.5(6) . . ?
C45 C44 C43 118.2(6) . . ?
C45 C44 C47 121.0(6) . . ?
C43 C44 C47 120.8(6) . . ?
C46 C45 C44 121.4(6) . . ?
C45 C46 C41 120.5(5) . . ?
C52 C51 C56 118.2(5) . . ?
C52 C51 P1 122.1(4) . . ?
C56 C51 P1 119.5(4) . . ?
C51 C52 C53 120.4(5) . . ?
C54 C53 C52 121.5(6) . . ?
C53 C54 C55 117.9(6) . . ?
C53 C54 C57 121.0(6) . . ?
C55 C54 C57 121.2(6) . . ?
C56 C55 C54 121.9(5) . . ?
C55 C56 C51 120.1(5) . . ?
C66 C61 C62 119.2(5) . . ?
C66 C61 P2 118.1(4) . . ?
C62 C61 P2 122.7(4) . . ?
C61 C62 C63 119.2(6) . . ?
C64 C63 C62 121.7(6) . . ?
C65 C64 C63 117.5(6) . . ?
C65 C64 C67 122.5(6) . . ?
C63 C64 C67 120.1(6) . . ?
C64 C65 C66 121.6(6) . . ?
C61 C66 C65 120.8(6) . . ?
C76 C71 C72 117.9(5) . . ?
C76 C71 P2 119.3(4) . . ?
C72 C71 P2 122.7(4) . . ?
C73 C72 C71 120.2(5) . . ?
C74 C73 C72 121.9(6) . . ?
C73 C74 C75 118.6(5) . . ?
C73 C74 C77 121.8(6) . . ?
C75 C74 C77 119.6(6) . . ?
C76 C75 C74 119.6(6) . . ?
C71 C76 C75 121.7(5) . . ?
C82 C81 C86 117.1(5) . . ?
C82 C81 P2 122.0(4) . . ?
C86 C81 P2 120.9(4) . . ?
C81 C82 C83 121.6(6) . . ?
C82 C83 C84 121.0(6) . . ?
C85 C84 C83 116.3(6) . . ?
C85 C84 C187 122.7(6) . . ?
C83 C84 C187 121.0(6) . . ?
C86 C85 C84 122.7(6) . . ?
C85 C86 C81 121.1(6) . . ?
C106 C101 C102 114.8(5) . . ?
C106 C101 Pt2 122.1(4) . . ?
C102 C101 Pt2 123.1(4) . . ?
F102 C102 C101 119.9(5) . . ?
F102 C102 C103 117.2(5) . . ?
C101 C102 C103 122.9(6) . . ?
C104 C103 F103 119.4(6) . . ?
C104 C103 C102 119.7(6) . . ?
F103 C103 C102 120.8(6) . . ?
C103 C104 F104 120.4(7) . . ?
C103 C104 C105 120.0(5) . . ?
F104 C104 C105 119.7(6) . . ?
F105 C105 C106 122.2(6) . . ?
F105 C105 C104 119.5(6) . . ?
C106 C105 C104 118.3(6) . . ?
F106 C106 C105 116.0(5) . . ?
F106 C106 C101 119.7(5) . . ?
C105 C106 C101 124.2(6) . . ?
C112 C111 C116 118.7(5) . . ?
C112 C111 P3 122.5(4) . . ?
C116 C111 P3 118.8(4) . . ?
C111 C112 C113 119.5(6) . . ?
C114 C113 C112 122.4(6) . . ?
C113 C114 C115 118.0(6) . . ?
C113 C114 C117 121.6(7) . . ?
C115 C114 C117 120.4(7) . . ?
C116 C115 C114 121.5(6) . . ?
C115 C116 C111 120.0(6) . . ?
C122 C121 C126 118.2(5) . . ?
C122 C121 P3 121.9(4) . . ?
C126 C121 P3 119.9(4) . . ?
C121 C122 C123 119.9(5) . . ?
C124 C123 C122 122.5(5) . . ?
C125 C124 C123 117.5(5) . . ?
C125 C124 C127 120.3(6) . . ?
C123 C124 C127 122.2(6) . . ?
C124 C125 C126 120.9(6) . . ?
C121 C126 C125 121.0(6) . . ?
C136 C131 C132 118.1(5) . . ?
C136 C131 P3 123.7(4) . . ?
C132 C131 P3 118.1(4) . . ?
C133 C132 C131 119.9(5) . . ?
C132 C133 C134 121.9(6) . . ?
C135 C134 C133 117.7(6) . . ?
C135 C134 C137 120.7(6) . . ?
C133 C134 C137 121.7(6) . . ?
C134 C135 C136 121.8(6) . . ?
C131 C136 C135 120.5(6) . . ?
C146 C141 C142 118.6(5) . . ?
C146 C141 P4 120.7(5) . . ?
C142 C141 P4 120.2(4) . . ?
C143 C142 C141 120.1(6) . . ?
C144 C143 C142 121.5(7) . . ?
C143 C144 C145 118.4(6) . . ?
C143 C144 C147 120.5(7) . . ?
C145 C144 C147 121.1(7) . . ?
C144 C145 C146 121.2(7) . . ?
C141 C146 C145 120.4(6) . . ?
C156 C151 C152 118.9(5) . . ?
C156 C151 P4 121.6(4) . . ?
C152 C151 P4 119.4(4) . . ?
C151 C152 C153 120.3(6) . . ?
C154 C153 C152 121.0(6) . . ?
C153 C154 C155 118.7(6) . . ?
C153 C154 C157 121.1(7) . . ?
C155 C154 C157 120.2(6) . . ?
C154 C155 C156 121.4(6) . . ?
C151 C156 C155 119.7(6) . . ?
C162 C161 C166 118.7(5) . . ?
C162 C161 P4 121.9(4) . . ?
C166 C161 P4 119.5(4) . . ?
C161 C162 C163 120.8(5) . . ?
C162 C163 C164 120.7(5) . . ?
C165 C164 C163 117.3(5) . . ?
C165 C164 C167 122.7(5) . . ?
C163 C164 C167 119.9(5) . . ?
C166 C165 C164 122.5(5) . . ?
C165 C166 C161 119.9(5) . . ?
C202 C201 C206 121.0(9) . . ?
C201 C202 C203 119.4(9) . . ?
C204 C203 C202 119.1(7) . . ?
C205 C204 C203 120.2(8) . . ?
C206 C205 C204 122.0(10) . . ?
C205 C206 C201 118.2(9) . . ?
C216 C211 C212 120.1(7) . . ?
C213 C212 C211 119.1(7) . . ?
C212 C213 C214 120.3(7) . . ?
C215 C214 C213 120.0(8) . . ?
C216 C215 C214 120.8(7) . . ?
C215 C216 C211 119.5(7) . . ?
O221 C222 C223 127.1(15) . . ?
C222 C223 O224 115.1(11) . . ?
C236 C231 C232 119.0(12) . . ?
C233 C232 C231 116.1(12) . . ?
C232 C233 C234 124.9(14) . . ?
C233 C234 C235 118.3(14) . . ?
C236 C235 C234 122.5(13) . . ?
C235 C236 C231 119.2(12) . . ?
C246 C241 C242 116.1(9) . . ?
C243 C242 C241 116.0(10) . . ?
C242 C243 C244 123.3(9) . . ?
C245 C244 C243 121.7(10) . . ?
C244 C245 C246 118.4(10) . . ?
C245 C246 C241 124.4(9) . . ?

loop_
_geom_bond_atom_site_label_1
_geom_bond_atom_site_label_2
_geom_bond_distance
_geom_bond_site_symmetry_2
_geom_bond_publ_flag
Pt1 C1 1.972(6) . ?
Pt1 C21 2.048(5) . ?
Pt1 P1 2.3088(13) . ?
Pt1 P2 2.3129(13) . ?
P1 C31 1.814(5) . ?
P1 C51 1.817(6) . ?
P1 C41 1.830(6) . ?
C1 C2 1.234(8) . ?
Pt2 C12 1.983(5) . ?
Pt2 C101 2.058(5) . ?
Pt2 P3 2.3057(13) . ?
Pt2 P4 2.3071(14) . ?
P2 C81 1.821(5) . ?
P2 C71 1.822(5) . ?
P2 C61 1.820(6) . ?
C2 C3 1.361(8) . ?
P3 C121 1.810(5) . ?
P3 C131 1.811(5) . ?
P3 C111 1.820(5) . ?
C3 C4 1.209(8) . ?
P4 C151 1.823(6) . ?
P4 C161 1.825(6) . ?
P4 C141 1.834(5) . ?
C4 C5 1.363(8) . ?
C5 C6 1.216(7) . ?
C6 C7 1.358(8) . ?
C7 C8 1.210(7) . ?
C8 C9 1.356(7) . ?
C9 C10 1.208(7) . ?
C10 C11 1.374(7) . ?
C11 C12 1.223(7) . ?
C21 C26 1.367(7) . ?
C21 C22 1.389(8) . ?
F22 C22 1.364(6) . ?
C22 C23 1.386(8) . ?
F23 C23 1.362(7) . ?
C23 C24 1.353(9) . ?
F24 C24 1.350(7) . ?
C24 C25 1.376(9) . ?
F25 C25 1.352(7) . ?
C25 C26 1.382(8) . ?
F26 C26 1.358(6) . ?
C31 C36 1.391(7) . ?
C31 C32 1.399(8) . ?
C32 C33 1.378(8) . ?
C33 C34 1.387(8) . ?
C34 C35 1.376(8) . ?
C34 C37 1.522(8) . ?
C35 C36 1.383(8) . ?
C41 C46 1.381(7) . ?
C41 C42 1.389(7) . ?
C42 C43 1.391(8) . ?
C43 C44 1.384(8) . ?
C44 C45 1.390(8) . ?
C44 C47 1.520(9) . ?
C45 C46 1.376(8) . ?
C51 C52 1.388(7) . ?
C51 C56 1.395(7) . ?
C52 C53 1.384(8) . ?
C53 C54 1.371(8) . ?
C54 C55 1.383(8) . ?
C54 C57 1.509(9) . ?
C55 C56 1.375(8) . ?
C61 C66 1.375(8) . ?
C61 C62 1.376(8) . ?
C62 C63 1.405(8) . ?
C63 C64 1.389(9) . ?
C64 C65 1.363(9) . ?
C64 C67 1.495(9) . ?
C65 C66 1.388(8) . ?
C71 C76 1.381(8) . ?
C71 C72 1.395(7) . ?
C72 C73 1.393(8) . ?
C73 C74 1.359(8) . ?
C74 C75 1.402(8) . ?
C74 C77 1.510(8) . ?
C75 C76 1.396(8) . ?
C81 C82 1.369(8) . ?
C81 C86 1.391(8) . ?
C82 C83 1.391(9) . ?
C83 C84 1.394(9) . ?
C84 C85 1.374(9) . ?
C84 C187 1.495(8) . ?
C85 C86 1.367(8) . ?
C101 C106 1.370(8) . ?
C101 C102 1.383(8) . ?
F102 C102 1.355(7) . ?
C102 C103 1.381(8) . ?
F103 C103 1.358(7) . ?
C103 C104 1.351(10) . ?
F104 C104 1.357(7) . ?
C104 C105 1.382(10) . ?
F105 C105 1.343(7) . ?
C105 C106 1.375(8) . ?
F106 C106 1.354(7) . ?
C111 C112 1.375(8) . ?
C111 C116 1.405(8) . ?
C112 C113 1.397(8) . ?
C113 C114 1.363(9) . ?
C114 C115 1.376(9) . ?
C114 C117 1.516(9) . ?
C115 C116 1.382(8) . ?
C121 C122 1.382(7) . ?
C121 C126 1.388(8) . ?
C122 C123 1.385(8) . ?
C123 C124 1.378(8) . ?
C124 C125 1.377(8) . ?
C124 C127 1.510(8) . ?
C125 C126 1.392(8) . ?
C131 C136 1.383(7) . ?
C131 C132 1.397(8) . ?
C132 C133 1.377(8) . ?
C133 C134 1.388(8) . ?
C134 C135 1.357(9) . ?
C134 C137 1.517(9) . ?
C135 C136 1.389(8) . ?
C141 C146 1.381(8) . ?
C141 C142 1.393(8) . ?
C142 C143 1.381(8) . ?
C143 C144 1.377(10) . ?
C144 C145 1.371(10) . ?
C144 C147 1.532(9) . ?
C145 C146 1.390(9) . ?
C151 C156 1.383(8) . ?
C151 C152 1.390(8) . ?
C152 C153 1.387(8) . ?
C153 C154 1.365(9) . ?
C154 C155 1.380(9) . ?
C154 C157 1.528(9) . ?
C155 C156 1.386(8) . ?
C161 C162 1.389(7) . ?
C161 C166 1.388(7) . ?
C162 C163 1.391(8) . ?
C163 C164 1.400(8) . ?
C164 C165 1.380(8) . ?
C164 C167 1.513(8) . ?
C165 C166 1.381(8) . ?
C201 C202 1.373(12) . ?
C201 C206 1.389(13) . ?
C202 C203 1.384(10) . ?
C203 C204 1.372(11) . ?
C204 C205 1.366(11) . ?
C205 C206 1.344(12) . ?
C211 C216 1.381(10) . ?
C211 C212 1.397(11) . ?
C212 C213 1.354(11) . ?
C213 C214 1.377(10) . ?
C214 C215 1.373(10) . ?
C215 C216 1.343(10) . ?
O221 C222 1.377(17) . ?
C222 C223 1.453(14) . ?
C223 O224 1.467(14) . ?
C231 C236 1.371(18) . ?
C231 C232 1.374(17) . ?
C232 C233 1.292(17) . ?
C233 C234 1.314(18) . ?
C234 C235 1.291(17) . ?
C235 C236 1.290(16) . ?
C241 C246 1.361(13) . ?
C241 C242 1.495(14) . ?
C242 C243 1.329(12) . ?
C243 C244 1.360(11) . ?
C244 C245 1.322(11) . ?
C245 C246 1.342(12) . ?

loop_
_geom_torsion_atom_site_label_1
_geom_torsion_atom_site_label_2
_geom_torsion_atom_site_label_3
_geom_torsion_atom_site_label_4
_geom_torsion
_geom_torsion_site_symmetry_1
_geom_torsion_site_symmetry_2
_geom_torsion_site_symmetry_3
_geom_torsion_site_symmetry_4
_geom_torsion_publ_flag
C1 Pt1 P1 C31 48.6(3) . . . . ?
C21 Pt1 P1 C31 -128.3(2) . . . . ?
P2 Pt1 P1 C31 50.2(7) . . . . ?
C1 Pt1 P1 C51 169.5(3) . . . . ?
C21 Pt1 P1 C51 -7.4(2) . . . . ?
P2 Pt1 P1 C51 171.1(7) . . . . ?
C1 Pt1 P1 C41 -69.1(3) . . . . ?
C21 Pt1 P1 C41 114.0(2) . . . . ?
P2 Pt1 P1 C41 -67.6(7) . . . . ?
C21 Pt1 C1 C2 -4(7) . . . . ?
P1 Pt1 C1 C2 -77(4) . . . . ?
P2 Pt1 C1 C2 103(4) . . . . ?
C1 Pt1 P2 C81 -67.4(3) . . . . ?
C21 Pt1 P2 C81 109.5(2) . . . . ?
P1 Pt1 P2 C81 -69.0(7) . . . . ?
C1 Pt1 P2 C71 170.3(3) . . . . ?
C21 Pt1 P2 C71 -12.8(3) . . . . ?
P1 Pt1 P2 C71 168.7(7) . . . . ?
C1 Pt1 P2 C61 52.3(2) . . . . ?
C21 Pt1 P2 C61 -130.8(2) . . . . ?
P1 Pt1 P2 C61 50.7(7) . . . . ?
Pt1 C1 C2 C3 0(8) . . . . ?
C12 Pt2 P3 C121 -71.1(2) . . . . ?
C101 Pt2 P3 C121 112.2(2) . . . . ?
P4 Pt2 P3 C121 -139.4(12) . . . . ?
C12 Pt2 P3 C131 50.7(2) . . . . ?
C101 Pt2 P3 C131 -126.0(2) . . . . ?
P4 Pt2 P3 C131 -17.5(12) . . . . ?
C12 Pt2 P3 C111 168.8(3) . . . . ?
C101 Pt2 P3 C111 -7.9(3) . . . . ?
P4 Pt2 P3 C111 100.5(12) . . . . ?
C1 C2 C3 C4 -18(24) . . . . ?
C12 Pt2 P4 C151 53.2(2) . . . . ?
C101 Pt2 P4 C151 -130.1(2) . . . . ?
P3 Pt2 P4 C151 121.4(12) . . . . ?
C12 Pt2 P4 C161 -70.2(2) . . . . ?
C101 Pt2 P4 C161 106.4(2) . . . . ?
P3 Pt2 P4 C161 -2.1(12) . . . . ?
C12 Pt2 P4 C141 170.9(3) . . . . ?
C101 Pt2 P4 C141 -12.4(3) . . . . ?
P3 Pt2 P4 C141 -120.9(12) . . . . ?
C2 C3 C4 C5 21(27) . . . . ?
C3 C4 C5 C6 8(13) . . . . ?
C4 C5 C6 C7 -29(14) . . . . ?
C5 C6 C7 C8 16(14) . . . . ?
C6 C7 C8 C9 20(14) . . . . ?
C7 C8 C9 C10 -27(11) . . . . ?
C8 C9 C10 C11 1(13) . . . . ?
C9 C10 C11 C12 7(12) . . . . ?
C10 C11 C12 Pt2 -17(7) . . . . ?
C101 Pt2 C12 C11 6(6) . . . . ?
P3 Pt2 C12 C11 -59(3) . . . . ?
P4 Pt2 C12 C11 119(3) . . . . ?
C1 Pt1 C21 C26 -177(19) . . . . ?
P1 Pt1 C21 C26 -104.0(4) . . . . ?
P2 Pt1 C21 C26 76.1(4) . . . . ?
C1 Pt1 C21 C22 3(4) . . . . ?
P1 Pt1 C21 C22 75.5(4) . . . . ?
P2 Pt1 C21 C22 -104.4(4) . . . . ?
C26 C21 C22 F22 -179.4(5) . . . . ?
Pt1 C21 C22 F22 1.1(7) . . . . ?
C26 C21 C22 C23 -1.3(8) . . . . ?
Pt1 C21 C22 C23 179.2(4) . . . . ?
F22 C22 C23 C24 179.3(5) . . . . ?
C21 C22 C23 C24 1.2(9) . . . . ?
F22 C22 C23 F23 -1.2(8) . . . . ?
C21 C22 C23 F23 -179.4(5) . . . . ?
F23 C23 C24 F24 1.0(9) . . . . ?
C22 C23 C24 F24 -179.5(5) . . . . ?
F23 C23 C24 C25 179.9(5) . . . . ?
C22 C23 C24 C25 -0.7(9) . . . . ?
F24 C24 C25 F25 -0.5(9) . . . . ?
C23 C24 C25 F25 -179.4(5) . . . . ?
F24 C24 C25 C26 179.3(5) . . . . ?
C23 C24 C25 C26 0.4(9) . . . . ?
C22 C21 C26 F26 179.1(4) . . . . ?
Pt1 C21 C26 F26 -1.4(7) . . . . ?
C22 C21 C26 C25 1.0(8) . . . . ?
Pt1 C21 C26 C25 -179.5(4) . . . . ?
F25 C25 C26 F26 1.0(8) . . . . ?
C24 C25 C26 F26 -178.8(5) . . . . ?
F25 C25 C26 C21 179.1(5) . . . . ?
C24 C25 C26 C21 -0.6(9) . . . . ?
C51 P1 C31 C36 93.5(5) . . . . ?
C41 P1 C31 C36 -16.3(5) . . . . ?
Pt1 P1 C31 C36 -139.5(4) . . . . ?
C51 P1 C31 C32 -92.2(5) . . . . ?
C41 P1 C31 C32 158.0(5) . . . . ?
Pt1 P1 C31 C32 34.9(5) . . . . ?
C36 C31 C32 C33 1.5(9) . . . . ?
P1 C31 C32 C33 -173.2(5) . . . . ?
C31 C32 C33 C34 1.1(10) . . . . ?
C32 C33 C34 C35 -2.6(10) . . . . ?
C32 C33 C34 C37 175.5(6) . . . . ?
C33 C34 C35 C36 1.7(9) . . . . ?
C37 C34 C35 C36 -176.4(6) . . . . ?
C34 C35 C36 C31 0.8(9) . . . . ?
C32 C31 C36 C35 -2.4(8) . . . . ?
P1 C31 C36 C35 172.1(4) . . . . ?
C31 P1 C41 C46 -95.2(5) . . . . ?
C51 P1 C41 C46 153.0(4) . . . . ?
Pt1 P1 C41 C46 24.6(5) . . . . ?
C31 P1 C41 C42 82.9(5) . . . . ?
C51 P1 C41 C42 -29.0(5) . . . . ?
Pt1 P1 C41 C42 -157.3(4) . . . . ?
C46 C41 C42 C43 0.7(8) . . . . ?
P1 C41 C42 C43 -177.4(5) . . . . ?
C41 C42 C43 C44 -0.4(9) . . . . ?
C42 C43 C44 C45 -0.2(9) . . . . ?
C42 C43 C44 C47 -178.5(6) . . . . ?
C43 C44 C45 C46 0.6(10) . . . . ?
C47 C44 C45 C46 178.8(6) . . . . ?
C44 C45 C46 C41 -0.3(9) . . . . ?
C42 C41 C46 C45 -0.4(8) . . . . ?
P1 C41 C46 C45 177.7(5) . . . . ?
C31 P1 C51 C52 14.6(5) . . . . ?
C41 P1 C51 C52 125.6(4) . . . . ?
Pt1 P1 C51 C52 -107.7(4) . . . . ?
C31 P1 C51 C56 -170.1(4) . . . . ?
C41 P1 C51 C56 -59.1(5) . . . . ?
Pt1 P1 C51 C56 67.6(5) . . . . ?
C56 C51 C52 C53 1.4(8) . . . . ?
P1 C51 C52 C53 176.8(4) . . . . ?
C51 C52 C53 C54 -1.4(9) . . . . ?
C52 C53 C54 C55 0.1(9) . . . . ?
C52 C53 C54 C57 -179.3(6) . . . . ?
C53 C54 C55 C56 1.0(9) . . . . ?
C57 C54 C55 C56 -179.5(6) . . . . ?
C54 C55 C56 C51 -0.9(9) . . . . ?
C52 C51 C56 C55 -0.3(8) . . . . ?
P1 C51 C56 C55 -175.8(4) . . . . ?
C81 P2 C61 C66 172.2(4) . . . . ?
C71 P2 C61 C66 -76.9(5) . . . . ?
Pt1 P2 C61 C66 48.1(4) . . . . ?
C81 P2 C61 C62 -7.5(5) . . . . ?
C71 P2 C61 C62 103.4(5) . . . . ?
Pt1 P2 C61 C62 -131.6(4) . . . . ?
C66 C61 C62 C63 0.1(8) . . . . ?
P2 C61 C62 C63 179.7(4) . . . . ?
C61 C62 C63 C64 0.9(9) . . . . ?
C62 C63 C64 C65 -0.7(9) . . . . ?
C62 C63 C64 C67 179.7(6) . . . . ?
C63 C64 C65 C66 -0.4(9) . . . . ?
C67 C64 C65 C66 179.2(6) . . . . ?
C62 C61 C66 C65 -1.1(8) . . . . ?
P2 C61 C66 C65 179.2(4) . . . . ?
C64 C65 C66 C61 1.4(9) . . . . ?
C81 P2 C71 C76 -64.8(5) . . . . ?
C61 P2 C71 C76 -177.6(4) . . . . ?
Pt1 P2 C71 C76 62.4(5) . . . . ?
C81 P2 C71 C72 119.0(5) . . . . ?
C61 P2 C71 C72 6.2(5) . . . . ?
Pt1 P2 C71 C72 -113.8(4) . . . . ?
C76 C71 C72 C73 -4.3(8) . . . . ?
P2 C71 C72 C73 171.9(5) . . . . ?
C71 C72 C73 C74 0.4(9) . . . . ?
C72 C73 C74 C75 4.0(9) . . . . ?
C72 C73 C74 C77 -176.6(6) . . . . ?
C73 C74 C75 C76 -4.3(8) . . . . ?
C77 C74 C75 C76 176.3(5) . . . . ?
C72 C71 C76 C75 4.0(8) . . . . ?
P2 C71 C76 C75 -172.4(4) . . . . ?
C74 C75 C76 C71 0.3(9) . . . . ?
C71 P2 C81 C82 -27.5(6) . . . . ?
C61 P2 C81 C82 83.6(5) . . . . ?
Pt1 P2 C81 C82 -155.9(5) . . . . ?
C71 P2 C81 C86 155.7(5) . . . . ?
C61 P2 C81 C86 -93.2(5) . . . . ?
Pt1 P2 C81 C86 27.4(5) . . . . ?
C86 C81 C82 C83 -1.8(10) . . . . ?
P2 C81 C82 C83 -178.7(5) . . . . ?
C81 C82 C83 C84 -0.5(11) . . . . ?
C82 C83 C84 C85 2.9(10) . . . . ?
C82 C83 C84 C187 -178.2(6) . . . . ?
C83 C84 C85 C86 -3.0(10) . . . . ?
C187 C84 C85 C86 178.1(6) . . . . ?
C84 C85 C86 C81 0.8(10) . . . . ?
C82 C81 C86 C85 1.7(9) . . . . ?
P2 C81 C86 C85 178.6(5) . . . . ?
C12 Pt2 C101 C106 -166(3) . . . . ?
P3 Pt2 C101 C106 -101.4(5) . . . . ?
P4 Pt2 C101 C106 80.9(5) . . . . ?
C12 Pt2 C101 C102 13(4) . . . . ?
P3 Pt2 C101 C102 77.1(5) . . . . ?
P4 Pt2 C101 C102 -100.5(5) . . . . ?
C106 C101 C102 F102 -179.1(5) . . . . ?
Pt2 C101 C102 F102 2.2(8) . . . . ?
C106 C101 C102 C103 0.1(9) . . . . ?
Pt2 C101 C102 C103 -178.6(5) . . . . ?
F102 C102 C103 C104 179.4(6) . . . . ?
C101 C102 C103 C104 0.2(10) . . . . ?
F102 C102 C103 F103 -1.0(9) . . . . ?
C101 C102 C103 F103 179.8(6) . . . . ?
F103 C103 C104 F104 0.8(11) . . . . ?
C102 C103 C104 F104 -179.6(6) . . . . ?
F103 C103 C104 C105 179.7(6) . . . . ?
C102 C103 C104 C105 -0.7(11) . . . . ?
C103 C104 C105 F105 -178.7(6) . . . . ?
F104 C104 C105 F105 0.1(10) . . . . ?
C103 C104 C105 C106 1.0(11) . . . . ?
F104 C104 C105 C106 179.9(6) . . . . ?
F105 C105 C106 F106 -1.1(9) . . . . ?
C104 C105 C106 F106 179.1(6) . . . . ?
F105 C105 C106 C101 178.9(6) . . . . ?
C104 C105 C106 C101 -0.8(10) . . . . ?
C102 C101 C106 F106 -179.7(5) . . . . ?
Pt2 C101 C106 F106 -1.0(7) . . . . ?
C102 C101 C106 C105 0.3(9) . . . . ?
Pt2 C101 C106 C105 179.0(5) . . . . ?
C121 P3 C111 C112 133.0(5) . . . . ?
C131 P3 C111 C112 20.2(5) . . . . ?
Pt2 P3 C111 C112 -101.1(5) . . . . ?
C121 P3 C111 C116 -51.3(5) . . . . ?
C131 P3 C111 C116 -164.1(4) . . . . ?
Pt2 P3 C111 C116 74.7(4) . . . . ?
C116 C111 C112 C113 -0.5(8) . . . . ?
P3 C111 C112 C113 175.2(5) . . . . ?
C111 C112 C113 C114 -0.2(10) . . . . ?
C112 C113 C114 C115 1.0(10) . . . . ?
C112 C113 C114 C117 -179.6(6) . . . . ?
C113 C114 C115 C116 -1.2(9) . . . . ?
C117 C114 C115 C116 179.5(6) . . . . ?
C114 C115 C116 C111 0.5(9) . . . . ?
C112 C111 C116 C115 0.4(8) . . . . ?
P3 C111 C116 C115 -175.5(4) . . . . ?
C131 P3 C121 C122 -106.0(5) . . . . ?
C111 P3 C121 C122 143.7(4) . . . . ?
Pt2 P3 C121 C122 17.1(5) . . . . ?
C131 P3 C121 C126 76.2(5) . . . . ?
C111 P3 C121 C126 -34.1(5) . . . . ?
Pt2 P3 C121 C126 -160.6(4) . . . . ?
C126 C121 C122 C123 -0.6(8) . . . . ?
P3 C121 C122 C123 -178.4(4) . . . . ?
C121 C122 C123 C124 -0.2(9) . . . . ?
C122 C123 C124 C125 0.5(9) . . . . ?
C122 C123 C124 C127 -178.3(6) . . . . ?
C123 C124 C125 C126 0.0(10) . . . . ?
C127 C124 C125 C126 178.8(6) . . . . ?
C122 C121 C126 C125 1.1(9) . . . . ?
P3 C121 C126 C125 178.9(5) . . . . ?
C124 C125 C126 C121 -0.8(10) . . . . ?
C121 P3 C131 C136 -22.3(5) . . . . ?
C111 P3 C131 C136 87.4(5) . . . . ?
Pt2 P3 C131 C136 -148.0(4) . . . . ?
C121 P3 C131 C132 161.0(4) . . . . ?
C111 P3 C131 C132 -89.3(5) . . . . ?
Pt2 P3 C131 C132 35.3(5) . . . . ?
C136 C131 C132 C133 0.1(9) . . . . ?
P3 C131 C132 C133 177.0(5) . . . . ?
C131 C132 C133 C134 0.9(10) . . . . ?
C132 C133 C134 C135 -0.5(10) . . . . ?
C132 C133 C134 C137 179.6(6) . . . . ?
C133 C134 C135 C136 -0.9(10) . . . . ?
C137 C134 C135 C136 179.0(6) . . . . ?
C132 C131 C136 C135 -1.5(9) . . . . ?
P3 C131 C136 C135 -178.2(5) . . . . ?
C134 C135 C136 C131 1.9(10) . . . . ?
C151 P4 C141 C146 27.8(5) . . . . ?
C161 P4 C141 C146 141.1(5) . . . . ?
Pt2 P4 C141 C146 -95.7(5) . . . . ?
C151 P4 C141 C142 -160.1(5) . . . . ?
C161 P4 C141 C142 -46.8(5) . . . . ?
Pt2 P4 C141 C142 76.4(5) . . . . ?
C146 C141 C142 C143 0.1(9) . . . . ?
P4 C141 C142 C143 -172.2(5) . . . . ?
C141 C142 C143 C144 0.4(10) . . . . ?
C142 C143 C144 C145 -1.0(11) . . . . ?
C142 C143 C144 C147 -179.9(7) . . . . ?
C143 C144 C145 C146 0.9(11) . . . . ?
C147 C144 C145 C146 179.9(7) . . . . ?
C142 C141 C146 C145 -0.1(9) . . . . ?
P4 C141 C146 C145 172.1(5) . . . . ?
C144 C145 C146 C141 -0.4(11) . . . . ?
C161 P4 C151 C156 -37.1(5) . . . . ?
C141 P4 C151 C156 73.3(5) . . . . ?
Pt2 P4 C151 C156 -162.6(4) . . . . ?
C161 P4 C151 C152 146.7(4) . . . . ?
C141 P4 C151 C152 -102.8(5) . . . . ?
Pt2 P4 C151 C152 21.2(5) . . . . ?
C156 C151 C152 C153 -1.7(9) . . . . ?
P4 C151 C152 C153 174.6(5) . . . . ?
C151 C152 C153 C154 1.8(10) . . . . ?
C152 C153 C154 C155 -0.9(10) . . . . ?
C152 C153 C154 C157 179.8(6) . . . . ?
C153 C154 C155 C156 0.0(10) . . . . ?
C157 C154 C155 C156 179.2(6) . . . . ?
C152 C151 C156 C155 0.8(9) . . . . ?
P4 C151 C156 C155 -175.4(5) . . . . ?
C154 C155 C156 C151 0.1(10) . . . . ?
C151 P4 C161 C162 79.6(5) . . . . ?
C141 P4 C161 C162 -29.8(5) . . . . ?
Pt2 P4 C161 C162 -154.2(4) . . . . ?
C151 P4 C161 C166 -101.3(5) . . . . ?
C141 P4 C161 C166 149.3(5) . . . . ?
Pt2 P4 C161 C166 24.8(5) . . . . ?
C166 C161 C162 C163 -0.6(9) . . . . ?
P4 C161 C162 C163 178.5(4) . . . . ?
C161 C162 C163 C164 0.7(9) . . . . ?
C162 C163 C164 C165 -0.6(9) . . . . ?
C162 C163 C164 C167 -179.1(6) . . . . ?
C163 C164 C165 C166 0.4(9) . . . . ?
C167 C164 C165 C166 178.9(6) . . . . ?
C164 C165 C166 C161 -0.3(9) . . . . ?
C162 C161 C166 C165 0.4(9) . . . . ?
P4 C161 C166 C165 -178.7(4) . . . . ?
C206 C201 C202 C203 0.8(13) . . . . ?
C201 C202 C203 C204 -1.5(12) . . . . ?
C202 C203 C204 C205 0.9(12) . . . . ?
C203 C204 C205 C206 0.6(13) . . . . ?
C204 C205 C206 C201 -1.3(14) . . . . ?
C202 C201 C206 C205 0.6(13) . . . . ?
C216 C211 C212 C213 3.5(12) . . . . ?
C211 C212 C213 C214 -1.1(12) . . . . ?
C212 C213 C214 C215 0.1(12) . . . . ?
C213 C214 C215 C216 -1.6(12) . . . . ?
C214 C215 C216 C211 4.0(12) . . . . ?
C212 C211 C216 C215 -5.0(12) . . . . ?
O221 C222 C223 O224 -48(2) . . . . ?
C236 C231 C232 C233 2(2) . . . . ?
C231 C232 C233 C234 -3(2) . . . . ?
C232 C233 C234 C235 3(3) . . . . ?
C233 C234 C235 C236 -2(2) . . . . ?
C234 C235 C236 C231 1(2) . . . . ?
C232 C231 C236 C235 -1(2) . . . . ?
C246 C241 C242 C243 0.3(12) . . . . ?
C241 C242 C243 C244 0.5(13) . . . . ?
C242 C243 C244 C245 -2.2(14) . . . . ?
C243 C244 C245 C246 3.0(13) . . . . ?
C244 C245 C246 C241 -2.3(14) . . . . ?
C242 C241 C246 C245 0.7(14) . . . . ?
